data_4317817
loop_
_publ_author_name
'Glen G. Briand'
'Tristram Chivers'
'Gabriele Schatte'

_publ_contact_author_address
; Department of Chemistry
   University of Calgary
   Calgary Alberta T2N 1N4
   Canada
;
_publ_contact_author_email chivers@ucalgary.ca
_publ_contact_author_fax '001 403 289 9488'
_publ_contact_author_name 'Dr Tristram Chivers'
_publ_contact_author_phone '001 403 220 5741'
_publ_section_title
;
 Redox Chemistry of Tellurium Bis(tert-butylamido)cyclodiphosph(V)azane
 Disulfide and Diselenide Systems: A Spectroscopic and Structural Study
;
_journal_name_full 'Inorganic Chemistry'
_journal_page_first 1958
_journal_page_last 1965
_journal_paper_doi 10.1021/ic011151l
_journal_volume 41
_journal_year 2002
_chemical_formula_moiety 'C32 H76 Cl2 N8 P4 S4 Te'
_chemical_formula_sum 'C32 H76 Cl2 N8 P4 S4 Te'
_chemical_formula_weight 1023.63
_chemical_name_systematic
;
  ?
;
_space_group_IT_number 14
_symmetry_cell_setting monoclinic
_symmetry_space_group_name_Hall '-P 2ybc'
_symmetry_space_group_name_H-M 'P 1 21/c 1'
_atom_sites_solution_hydrogens geom
_atom_sites_solution_primary direct
_atom_sites_solution_secondary difmap
_cell_angle_alpha 90.00
_cell_angle_beta 111.9974(17)
_cell_angle_gamma 90.00
_cell_formula_units_Z 2
_cell_length_a 10.4577(9)
_cell_length_b 18.5301(17)
_cell_length_c 13.7709(13)
_cell_measurement_reflns_used 4005
_cell_measurement_temperature 193(2)
_cell_volume 2474.3(4)
_computing_cell_refinement 'Bruker SMART'
_computing_data_collection 'Bruker SMART'
_computing_data_reduction 'Bruker SHELXTL'
_computing_molecular_graphics 'Bruker SHELXTL'
_computing_publication_material WinGX-1.63
_computing_structure_refinement 'SHELXL-97 (Sheldrick, 1997)'
_computing_structure_solution 'SHELXS-97 (Sheldrick, 1990)'
_diffrn_ambient_temperature 193(2)
_diffrn_measured_fraction_theta_full 0.987
_diffrn_measured_fraction_theta_max 0.987
_diffrn_measurement_device_type 'CCD area detector'
_diffrn_measurement_method 'omega scans'
_diffrn_radiation_monochromator graphite
_diffrn_radiation_source 'fine-focus sealed tube'
_diffrn_radiation_type MoK\a
_diffrn_radiation_wavelength 0.71073
_diffrn_reflns_av_R_equivalents 0.0341
_diffrn_reflns_av_sigmaI/netI 0.0382
_diffrn_reflns_limit_h_max 12
_diffrn_reflns_limit_h_min -13
_diffrn_reflns_limit_k_max 23
_diffrn_reflns_limit_k_min 0
_diffrn_reflns_limit_l_max 17
_diffrn_reflns_limit_l_min 0
_diffrn_reflns_number 11485
_diffrn_reflns_theta_full 26.43
_diffrn_reflns_theta_max 26.43
_diffrn_reflns_theta_min 1.94
_diffrn_standards_decay_% 'no deacy'
_exptl_absorpt_coefficient_mu 1.039
_exptl_absorpt_correction_T_max 0.8191
_exptl_absorpt_correction_T_min 0.6299
_exptl_absorpt_correction_type empirical
_exptl_absorpt_process_details
;SADABS, V 2.01, Software for Area-Detector Absorption
   Corrections; Bruker AXS Inc., Madison, WI, 2000.
;
_exptl_crystal_colour 'dark orange'
_exptl_crystal_density_diffrn 1.374
_exptl_crystal_density_method 'not measured'
_exptl_crystal_description fragment
_exptl_crystal_F_000 1068
_exptl_crystal_size_max 0.49
_exptl_crystal_size_mid 0.23
_exptl_crystal_size_min 0.20
_refine_diff_density_max 0.759
_refine_diff_density_min -0.401
_refine_diff_density_rms 0.081
_refine_ls_extinction_method none
_refine_ls_goodness_of_fit_ref 1.013
_refine_ls_hydrogen_treatment mixed
_refine_ls_matrix_type full
_refine_ls_number_parameters 260
_refine_ls_number_reflns 5029
_refine_ls_number_restraints 36
_refine_ls_restrained_S_all 1.039
_refine_ls_R_factor_all 0.0501
_refine_ls_R_factor_gt 0.0351
_refine_ls_shift/su_max 0.000
_refine_ls_shift/su_mean 0.000
_refine_ls_structure_factor_coef Fsqd
_refine_ls_weighting_details 'calc w=1/[\s^2^(Fo^2^)+(0.0542P)^2^+0.0000P] where P=(Fo^2^+2Fc^2^)/3'
_refine_ls_weighting_scheme calc
_refine_ls_wR_factor_gt 0.0852
_refine_ls_wR_factor_ref 0.0922
_reflns_number_gt 3954
_reflns_number_total 5029
_reflns_threshold_expression >2sigma(I)
_cod_data_source_file ic011151l_3.cif
_cod_data_source_block 5a
_cod_depositor_comments
;
The following automatic conversions were performed:

'_symmetry_cell_setting' value 'Monoclinic' changed to 'monoclinic'
according to the built-in table from CIF Core dictionary named
'cif_core.dic' version 2.4.1 from 2010-06-29.

Automatic conversion script
Id: cif_fix_values 1646 2011-03-28 12:23:43Z adriana 
;
_cod_database_code 4317817

loop_
_symmetry_equiv_pos_as_xyz
'x, y, z'
'-x, y+1/2, -z+1/2'
'-x, -y, -z'
'x, -y-1/2, z-1/2'

loop_
_atom_site_label
_atom_site_type_symbol
_atom_site_fract_x
_atom_site_fract_y
_atom_site_fract_z
_atom_site_U_iso_or_equiv
_atom_site_adp_type
_atom_site_occupancy
_atom_site_symmetry_multiplicity
_atom_site_calc_flag
_atom_site_refinement_flags
_atom_site_disorder_assembly
_atom_site_disorder_group
Te1 Te 0.5000 0.5000 0.0000 0.02817(10) Uani 1 2 d S . .
S1 S 0.38971(7) 0.36629(4) -0.06034(6) 0.02867(17) Uani 1 1 d . . .
S2 S 0.00053(8) 0.23008(6) -0.15829(7) 0.0460(2) Uani 1 1 d . . .
Cl1 Cl 0.60905(9) 0.49756(5) -0.13956(7) 0.0474(2) Uani 1 1 d . . .
P1 P 0.25085(7) 0.36858(4) -0.20752(6) 0.02319(16) Uani 1 1 d . . .
P2 P 0.03963(7) 0.29135(4) -0.25659(6) 0.02394(17) Uani 1 1 d . . .
N1 N 0.2006(2) 0.28683(12) -0.25931(17) 0.0206(5) Uani 1 1 d . . .
N2 N 0.0846(2) 0.37881(13) -0.2254(2) 0.0298(6) Uani 1 1 d . A .
N3 N 0.3120(2) 0.42210(13) -0.27153(18) 0.0304(5) Uani 1 1 d . . .
H3N H 0.3915 0.4408 -0.2311 0.036 Uiso 1 1 calc R . .
N4 N -0.0752(2) 0.28792(12) -0.37493(18) 0.0256(5) Uani 1 1 d . . .
H4N H -0.0527 0.3133 -0.4202 0.031 Uiso 1 1 calc R . .
C10 C 0.2824(3) 0.22111(15) -0.2646(2) 0.0274(6) Uani 1 1 d . . .
C11 C 0.4012(3) 0.24494(19) -0.2946(3) 0.0389(8) Uani 1 1 d . . .
H11A H 0.3655 0.2728 -0.3597 0.047 Uiso 1 1 calc R . .
H11B H 0.4504 0.2024 -0.3047 0.047 Uiso 1 1 calc R . .
H11C H 0.4645 0.2750 -0.2386 0.047 Uiso 1 1 calc R . .
C12 C 0.3350(3) 0.18139(18) -0.1603(3) 0.0404(8) Uani 1 1 d . . .
H12A H 0.2566 0.1657 -0.1430 0.048 Uiso 1 1 calc R . .
H12B H 0.3938 0.2137 -0.1054 0.048 Uiso 1 1 calc R . .
H12C H 0.3886 0.1392 -0.1654 0.048 Uiso 1 1 calc R . .
C13 C 0.1869(3) 0.17205(17) -0.3499(3) 0.0419(8) Uani 1 1 d . . .
H13A H 0.1102 0.1563 -0.3304 0.050 Uiso 1 1 calc R . .
H13B H 0.2385 0.1298 -0.3577 0.050 Uiso 1 1 calc R . .
H13C H 0.1507 0.1985 -0.4163 0.050 Uiso 1 1 calc R . .
C20 C 0.0091(3) 0.43698(15) -0.1934(2) 0.0337(7) Uani 1 1 d D . .
C21 C -0.0994(7) 0.4665(4) -0.2908(4) 0.0409(18) Uani 0.525(8) 1 d PDU A 1
H21A H -0.1589 0.4271 -0.3301 0.049 Uiso 0.525(8) 1 calc PR A 1
H21B H -0.0552 0.4895 -0.3343 0.049 Uiso 0.525(8) 1 calc PR A 1
H21C H -0.1550 0.5023 -0.2718 0.049 Uiso 0.525(8) 1 calc PR A 1
C22 C 0.1050(6) 0.4931(3) -0.1271(6) 0.048(2) Uani 0.525(8) 1 d PDU A 1
H22A H 0.1726 0.4703 -0.0648 0.058 Uiso 0.525(8) 1 calc PR A 1
H22B H 0.0522 0.5291 -0.1057 0.058 Uiso 0.525(8) 1 calc PR A 1
H22C H 0.1530 0.5167 -0.1674 0.058 Uiso 0.525(8) 1 calc PR A 1
C23 C -0.0696(7) 0.4028(3) -0.1258(5) 0.0388(18) Uani 0.525(8) 1 d PDU A 1
H23A H -0.1327 0.3651 -0.1667 0.047 Uiso 0.525(8) 1 calc PR A 1
H23B H -0.1223 0.4405 -0.1073 0.047 Uiso 0.525(8) 1 calc PR A 1
H23C H -0.0025 0.3817 -0.0618 0.047 Uiso 0.525(8) 1 calc PR A 1
C21' C -0.1411(5) 0.4368(5) -0.2627(6) 0.046(2) Uani 0.475(8) 1 d PDU A 2
H21D H -0.1507 0.4421 -0.3359 0.055 Uiso 0.475(8) 1 calc PR A 2
H21E H -0.1877 0.4770 -0.2434 0.055 Uiso 0.475(8) 1 calc PR A 2
H21F H -0.1830 0.3911 -0.2541 0.055 Uiso 0.475(8) 1 calc PR A 2
C22' C 0.0693(8) 0.5112(3) -0.2137(8) 0.066(3) Uani 0.475(8) 1 d PDU A 2
H22D H 0.0538 0.5154 -0.2882 0.079 Uiso 0.475(8) 1 calc PR A 2
H22E H 0.1685 0.5132 -0.1720 0.079 Uiso 0.475(8) 1 calc PR A 2
H22F H 0.0229 0.5511 -0.1934 0.079 Uiso 0.475(8) 1 calc PR A 2
C23' C 0.0373(9) 0.4312(5) -0.0799(4) 0.071(3) Uani 0.475(8) 1 d PDU A 2
H23D H 0.1372 0.4313 -0.0405 0.085 Uiso 0.475(8) 1 calc PR A 2
H23E H -0.0021 0.3862 -0.0661 0.085 Uiso 0.475(8) 1 calc PR A 2
H23F H -0.0044 0.4723 -0.0579 0.085 Uiso 0.475(8) 1 calc PR A 2
C30 C 0.2686(3) 0.44821(19) -0.3818(2) 0.0441(8) Uani 1 1 d . . .
C31 C 0.3845(4) 0.4324(3) -0.4186(3) 0.0679(13) Uani 1 1 d . . .
H31A H 0.3964 0.3801 -0.4213 0.081 Uiso 1 1 calc R . .
H31B H 0.4701 0.4540 -0.3699 0.081 Uiso 1 1 calc R . .
H31C H 0.3625 0.4529 -0.4886 0.081 Uiso 1 1 calc R . .
C32 C 0.2455(5) 0.5298(2) -0.3805(4) 0.0809(16) Uani 1 1 d . . .
H32A H 0.1715 0.5394 -0.3549 0.097 Uiso 1 1 calc R . .
H32B H 0.2197 0.5490 -0.4516 0.097 Uiso 1 1 calc R . .
H32C H 0.3307 0.5531 -0.3342 0.097 Uiso 1 1 calc R . .
C33 C 0.1374(3) 0.4106(2) -0.4523(3) 0.0472(9) Uani 1 1 d . . .
H33A H 0.0634 0.4201 -0.4266 0.057 Uiso 1 1 calc R . .
H33B H 0.1538 0.3585 -0.4517 0.057 Uiso 1 1 calc R . .
H33C H 0.1106 0.4289 -0.5239 0.057 Uiso 1 1 calc R . .
C40 C -0.2127(3) 0.25024(16) -0.4235(2) 0.0299(6) Uani 1 1 d . . .
C41 C -0.3113(3) 0.2748(2) -0.3726(3) 0.0574(11) Uani 1 1 d . . .
H41A H -0.2789 0.2572 -0.3003 0.069 Uiso 1 1 calc R . .
H41B H -0.4035 0.2555 -0.4119 0.069 Uiso 1 1 calc R . .
H41C H -0.3151 0.3277 -0.3727 0.069 Uiso 1 1 calc R . .
C42 C -0.2693(3) 0.2731(2) -0.5374(3) 0.0522(10) Uani 1 1 d . . .
H42A H -0.2810 0.3256 -0.5418 0.063 Uiso 1 1 calc R . .
H42B H -0.3587 0.2497 -0.5737 0.063 Uiso 1 1 calc R . .
H42C H -0.2049 0.2586 -0.5703 0.063 Uiso 1 1 calc R . .
C43 C -0.1954(3) 0.16947(19) -0.4160(3) 0.0550(10) Uani 1 1 d . . .
H43A H -0.1566 0.1551 -0.3422 0.066 Uiso 1 1 calc R . .
H43B H -0.1329 0.1545 -0.4505 0.066 Uiso 1 1 calc R . .
H43C H -0.2853 0.1463 -0.4506 0.066 Uiso 1 1 calc R . .

loop_
_atom_site_aniso_label
_atom_site_aniso_U_11
_atom_site_aniso_U_22
_atom_site_aniso_U_33
_atom_site_aniso_U_23
_atom_site_aniso_U_13
_atom_site_aniso_U_12
Te1 0.02033(14) 0.03155(15) 0.03022(16) -0.00223(12) 0.00670(11) -0.00028(11)
S1 0.0261(3) 0.0275(4) 0.0251(4) -0.0037(3) 0.0011(3) -0.0033(3)
S2 0.0367(4) 0.0665(6) 0.0362(5) 0.0080(4) 0.0155(4) -0.0104(4)
Cl1 0.0368(4) 0.0649(6) 0.0455(5) -0.0148(4) 0.0210(4) -0.0179(4)
P1 0.0177(3) 0.0222(4) 0.0255(4) -0.0046(3) 0.0033(3) -0.0014(3)
P2 0.0173(3) 0.0269(4) 0.0265(4) -0.0043(3) 0.0068(3) -0.0015(3)
N1 0.0144(10) 0.0201(11) 0.0250(12) -0.0047(9) 0.0047(9) -0.0001(9)
N2 0.0182(11) 0.0280(13) 0.0383(14) -0.0125(11) 0.0050(10) 0.0011(10)
N3 0.0267(12) 0.0296(13) 0.0271(13) -0.0013(10) 0.0011(10) -0.0085(10)
N4 0.0184(11) 0.0297(13) 0.0267(13) -0.0007(10) 0.0060(9) -0.0064(10)
C10 0.0200(13) 0.0228(14) 0.0365(17) -0.0048(12) 0.0074(12) 0.0037(11)
C11 0.0263(15) 0.045(2) 0.048(2) 0.0004(16) 0.0174(14) 0.0095(14)
C12 0.0330(16) 0.0349(18) 0.047(2) 0.0075(15) 0.0079(14) 0.0069(14)
C13 0.0341(16) 0.0308(17) 0.053(2) -0.0157(15) 0.0070(15) 0.0042(14)
C20 0.0276(14) 0.0343(17) 0.0347(17) -0.0120(14) 0.0064(12) 0.0084(13)
C21 0.044(4) 0.037(4) 0.037(4) 0.005(3) 0.009(3) 0.019(3)
C22 0.036(4) 0.043(4) 0.059(5) -0.032(4) 0.009(3) -0.002(3)
C23 0.046(4) 0.038(4) 0.040(4) -0.001(3) 0.025(3) 0.015(3)
C21' 0.029(4) 0.056(6) 0.049(5) -0.017(4) 0.010(3) 0.017(4)
C22' 0.039(5) 0.045(5) 0.109(9) -0.043(5) 0.022(5) 0.005(4)
C23' 0.073(7) 0.093(8) 0.046(5) -0.014(5) 0.022(5) 0.035(6)
C30 0.0493(19) 0.043(2) 0.0282(17) 0.0076(15) 0.0004(14) -0.0151(16)
C31 0.062(2) 0.102(4) 0.040(2) 0.011(2) 0.0198(19) -0.031(2)
C32 0.100(4) 0.040(2) 0.062(3) 0.018(2) -0.016(2) -0.018(2)
C33 0.050(2) 0.049(2) 0.0284(18) 0.0047(15) -0.0006(15) -0.0137(17)
C40 0.0164(12) 0.0313(16) 0.0360(17) -0.0043(13) 0.0028(11) -0.0065(12)
C41 0.0242(16) 0.081(3) 0.067(3) -0.019(2) 0.0174(16) -0.0109(18)
C42 0.0277(17) 0.073(3) 0.043(2) 0.0030(18) -0.0024(15) -0.0167(17)
C43 0.0366(18) 0.0346(19) 0.079(3) -0.0069(19) 0.0039(18) -0.0127(15)

loop_
_atom_type_symbol
_atom_type_description
_atom_type_scat_dispersion_real
_atom_type_scat_dispersion_imag
_atom_type_scat_source
C C 0.0033 0.0016 'International Tables Vol C Tables 4.2.6.8 and 6.1.1.4'
H H 0.0000 0.0000 'International Tables Vol C Tables 4.2.6.8 and 6.1.1.4'
N N 0.0061 0.0033 'International Tables Vol C Tables 4.2.6.8 and 6.1.1.4'
P P 0.1023 0.0942 'International Tables Vol C Tables 4.2.6.8 and 6.1.1.4'
Cl Cl 0.1484 0.1585 'International Tables Vol C Tables 4.2.6.8 and 6.1.1.4'
S S 0.1246 0.1234 'International Tables Vol C Tables 4.2.6.8 and 6.1.1.4'
Te Te -0.5308 1.6751 'International Tables Vol C Tables 4.2.6.8 and 6.1.1.4'

loop_
_geom_angle_atom_site_label_1
_geom_angle_atom_site_label_2
_geom_angle_atom_site_label_3
_geom_angle
_geom_angle_site_symmetry_1
_geom_angle_site_symmetry_3
_geom_angle_publ_flag
Cl1 Te1 Cl1 180.00(4) 3_665 . ?
Cl1 Te1 S1 89.33(3) 3_665 . ?
Cl1 Te1 S1 90.67(3) . . ?
Cl1 Te1 S1 90.67(3) 3_665 3_665 ?
Cl1 Te1 S1 89.33(3) . 3_665 ?
S1 Te1 S1 180.0 . 3_665 ?
P1 S1 Te1 110.64(4) . . ?
N3 P1 N1 116.75(12) . . ?
N3 P1 N2 116.99(13) . . ?
N1 P1 N2 84.08(11) . . ?
N3 P1 S1 106.31(9) . . ?
N1 P1 S1 113.89(8) . . ?
N2 P1 S1 118.08(10) . . ?
N3 P1 P2 134.09(9) . . ?
N1 P1 P2 42.51(7) . . ?
N2 P1 P2 42.42(8) . . ?
S1 P1 P2 119.54(4) . . ?
N4 P2 N2 108.79(12) . . ?
N4 P2 N1 110.02(11) . . ?
N2 P2 N1 82.52(11) . . ?
N4 P2 S2 114.26(9) . . ?
N2 P2 S2 119.79(10) . . ?
N1 P2 S2 117.36(9) . . ?
N4 P2 P1 122.65(9) . . ?
N2 P2 P1 41.67(8) . . ?
N1 P2 P1 41.67(7) . . ?
S2 P2 P1 123.09(4) . . ?
C10 N1 P1 131.30(17) . . ?
C10 N1 P2 128.75(17) . . ?
P1 N1 P2 95.82(11) . . ?
C20 N2 P1 132.23(18) . . ?
C20 N2 P2 129.46(19) . . ?
P1 N2 P2 95.92(12) . . ?
C30 N3 P1 136.4(2) . . ?
C40 N4 P2 133.30(19) . . ?
N1 C10 C11 108.4(2) . . ?
N1 C10 C12 110.9(2) . . ?
C11 C10 C12 110.8(2) . . ?
N1 C10 C13 107.5(2) . . ?
C11 C10 C13 109.3(3) . . ?
C12 C10 C13 109.9(3) . . ?
C23' C20 C22 65.4(4) . . ?
C23' C20 N2 109.9(4) . . ?
C22 C20 N2 111.9(3) . . ?
C23' C20 C21 139.1(4) . . ?
C22 C20 C21 113.7(4) . . ?
N2 C20 C21 107.8(3) . . ?
C23' C20 C21' 114.7(4) . . ?
C22 C20 C21' 133.8(4) . . ?
N2 C20 C21' 110.6(3) . . ?
C21 C20 C21' 34.0(3) . . ?
C23' C20 C22' 108.3(4) . . ?
C22 C20 C22' 44.1(4) . . ?
N2 C20 C22' 106.6(3) . . ?
C21 C20 C22' 75.0(4) . . ?
C21' C20 C22' 106.3(4) . . ?
C23' C20 C23 45.2(4) . . ?
C22 C20 C23 107.3(3) . . ?
N2 C20 C23 109.4(3) . . ?
C21 C20 C23 106.6(3) . . ?
C21' C20 C23 73.9(4) . . ?
C22' C20 C23 141.2(4) . . ?
N3 C30 C31 107.6(3) . . ?
N3 C30 C33 111.0(3) . . ?
C31 C30 C33 110.1(3) . . ?
N3 C30 C32 107.3(3) . . ?
C31 C30 C32 110.2(3) . . ?
C33 C30 C32 110.6(3) . . ?
C43 C40 N4 111.0(2) . . ?
C43 C40 C42 109.8(3) . . ?
N4 C40 C42 105.5(2) . . ?
C43 C40 C41 110.6(3) . . ?
N4 C40 C41 110.8(3) . . ?
C42 C40 C41 109.0(3) . . ?

loop_
_geom_bond_atom_site_label_1
_geom_bond_atom_site_label_2
_geom_bond_distance
_geom_bond_site_symmetry_2
_geom_bond_publ_flag
Te1 Cl1 2.5765(9) 3_665 ?
Te1 Cl1 2.5765(9) . ?
Te1 S1 2.7280(7) . ?
Te1 S1 2.7280(7) 3_665 ?
S1 P1 2.0034(10) . ?
S2 P2 1.9244(11) . ?
P1 N3 1.610(2) . ?
P1 N1 1.673(2) . ?
P1 N2 1.673(2) . ?
P1 P2 2.5030(10) . ?
P2 N4 1.623(2) . ?
P2 N2 1.697(2) . ?
P2 N1 1.700(2) . ?
N1 C10 1.505(3) . ?
N2 C20 1.497(3) . ?
N3 C30 1.493(4) . ?
N4 C40 1.511(3) . ?
C10 C11 1.514(4) . ?
C10 C12 1.521(4) . ?
C10 C13 1.524(4) . ?
C20 C23' 1.482(5) . ?
C20 C22 1.495(4) . ?
C20 C21 1.499(5) . ?
C20 C21' 1.502(5) . ?
C20 C22' 1.580(5) . ?
C20 C23 1.587(4) . ?
C30 C31 1.507(5) . ?
C30 C33 1.521(4) . ?
C30 C32 1.531(6) . ?
C40 C43 1.506(4) . ?
C40 C42 1.515(4) . ?
C40 C41 1.517(4) . ?

loop_
_geom_torsion_atom_site_label_1
_geom_torsion_atom_site_label_2
_geom_torsion_atom_site_label_3
_geom_torsion_atom_site_label_4
_geom_torsion
_geom_torsion_site_symmetry_1
_geom_torsion_site_symmetry_2
_geom_torsion_site_symmetry_3
_geom_torsion_site_symmetry_4
_geom_torsion_publ_flag
Cl1 Te1 S1 P1 115.49(4) 3_665 . . . ?
Cl1 Te1 S1 P1 -64.51(4) . . . . ?
Te1 S1 P1 N3 38.69(10) . . . . ?
Te1 S1 P1 N1 168.66(8) . . . . ?
Te1 S1 P1 N2 -95.11(10) . . . . ?
Te1 S1 P1 P2 -143.85(3) . . . . ?
N3 P1 P2 N4 -1.21(17) . . . . ?
N1 P1 P2 N4 -83.77(15) . . . . ?
N2 P1 P2 N4 81.69(17) . . . . ?
S1 P1 P2 N4 -177.83(10) . . . . ?
N3 P1 P2 N2 -82.90(19) . . . . ?
N1 P1 P2 N2 -165.46(18) . . . . ?
S1 P1 P2 N2 100.48(14) . . . . ?
N3 P1 P2 N1 82.56(17) . . . . ?
N2 P1 P2 N1 165.46(18) . . . . ?
S1 P1 P2 N1 -94.05(12) . . . . ?
N3 P1 P2 S2 177.89(13) . . . . ?
N1 P1 P2 S2 95.33(13) . . . . ?
N2 P1 P2 S2 -99.20(14) . . . . ?
S1 P1 P2 S2 1.28(8) . . . . ?
N3 P1 N1 C10 75.0(3) . . . . ?
N2 P1 N1 C10 -167.7(3) . . . . ?
S1 P1 N1 C10 -49.6(3) . . . . ?
P2 P1 N1 C10 -157.9(3) . . . . ?
N3 P1 N1 P2 -127.10(12) . . . . ?
N2 P1 N1 P2 -9.80(12) . . . . ?
S1 P1 N1 P2 108.34(9) . . . . ?
N4 P2 N1 C10 -84.2(2) . . . . ?
N2 P2 N1 C10 168.5(2) . . . . ?
S2 P2 N1 C10 48.7(2) . . . . ?
P1 P2 N1 C10 158.8(3) . . . . ?
N4 P2 N1 P1 117.02(12) . . . . ?
N2 P2 N1 P1 9.69(12) . . . . ?
S2 P2 N1 P1 -110.07(9) . . . . ?
N3 P1 N2 C20 -70.0(3) . . . . ?
N1 P1 N2 C20 172.9(3) . . . . ?
S1 P1 N2 C20 59.0(3) . . . . ?
P2 P1 N2 C20 163.1(3) . . . . ?
N3 P1 N2 P2 126.88(13) . . . . ?
N1 P1 N2 P2 9.82(12) . . . . ?
S1 P1 N2 P2 -104.15(10) . . . . ?
N4 P2 N2 C20 77.8(3) . . . . ?
N1 P2 N2 C20 -173.5(3) . . . . ?
S2 P2 N2 C20 -56.2(3) . . . . ?
P1 P2 N2 C20 -163.8(3) . . . . ?
N4 P2 N2 P1 -118.35(12) . . . . ?
N1 P2 N2 P1 -9.69(12) . . . . ?
S2 P2 N2 P1 107.63(11) . . . . ?
N1 P1 N3 C30 50.2(4) . . . . ?
N2 P1 N3 C30 -47.1(4) . . . . ?
S1 P1 N3 C30 178.6(3) . . . . ?
P2 P1 N3 C30 1.6(4) . . . . ?
N2 P2 N4 C40 -131.9(3) . . . . ?
N1 P2 N4 C40 139.4(3) . . . . ?
S2 P2 N4 C40 4.9(3) . . . . ?
P1 P2 N4 C40 -175.9(2) . . . . ?
P1 N1 C10 C11 -43.8(3) . . . . ?
P2 N1 C10 C11 164.9(2) . . . . ?
P1 N1 C10 C12 78.1(3) . . . . ?
P2 N1 C10 C12 -73.3(3) . . . . ?
P1 N1 C10 C13 -161.8(2) . . . . ?
P2 N1 C10 C13 46.8(3) . . . . ?
P1 N2 C20 C23' -75.2(5) . . . . ?
P2 N2 C20 C23' 82.8(5) . . . . ?
P1 N2 C20 C22 -4.7(5) . . . . ?
P2 N2 C20 C22 153.4(4) . . . . ?
P1 N2 C20 C21 121.1(4) . . . . ?
P2 N2 C20 C21 -80.8(4) . . . . ?
P1 N2 C20 C21' 157.1(4) . . . . ?
P2 N2 C20 C21' -44.9(5) . . . . ?
P1 N2 C20 C22' 41.9(5) . . . . ?
P2 N2 C20 C22' -160.1(4) . . . . ?
P1 N2 C20 C23 -123.4(3) . . . . ?
P2 N2 C20 C23 34.7(4) . . . . ?
P1 N3 C30 C31 -125.3(3) . . . . ?
P1 N3 C30 C33 -4.8(5) . . . . ?
P1 N3 C30 C32 116.1(3) . . . . ?
P2 N4 C40 C43 -63.8(4) . . . . ?
P2 N4 C40 C42 177.4(2) . . . . ?
P2 N4 C40 C41 59.6(4) . . . . ?
